data_1526091
loop_
_publ_author_name
'Gilioli, E.'
'Marezio, M.'
'Gauzzi, A.'
'Radaelli, P.G.'
'Licci, F.'

_publ_section_title
;
 Structure and superconductivity of Y Sr2 Cu3 O7-d
;
_journal_name_full 'Physica C (Amsterdam)'
_journal_page_first 605
_journal_page_last 606
_journal_volume 341
_journal_year 2000
_chemical_formula_sum 'Cu3 O6.84 Sr2 Y'
_chemical_name_systematic 'Y Sr2 Cu3 O6.84'
_space_group_IT_number 123
_symmetry_space_group_name_Hall '-P 4 2'
_symmetry_space_group_name_H-M 'P 4/m m m'
_cell_angle_alpha 90
_cell_angle_beta 90
_cell_angle_gamma 90
_cell_formula_units_Z 1
_cell_length_a 3.7855
_cell_length_b 3.7855
_cell_length_c 11.386
_cell_volume 163.161
_citation_journal_id_ASTM PHYCE6
_cod_data_source_file Gilioli_PHYCE6_2000_450.cif
_cod_data_source_block Cu3O6.84Sr2Y1
_cod_original_cell_volume 163.1615
_cod_original_formula_sum 'Cu3 O6.84 Sr2 Y1'
_cod_database_code 1526091

loop_
_symmetry_equiv_pos_as_xyz
x,y,z
-y,x,z
-x,-y,z
y,-x,z
x,-y,-z
y,x,-z
-x,y,-z
-y,-x,-z
-x,-y,-z
y,-x,-z
x,y,-z
-y,x,-z
-x,y,z
-y,-x,z
x,-y,z
y,x,z

loop_
_atom_site_label
_atom_site_type_symbol
_atom_site_fract_x
_atom_site_fract_y
_atom_site_fract_z
_atom_site_occupancy
_atom_site_U_iso_or_equiv
O1 O-2 0 0 0.1635 1 0.0
O2 O-2 0.5 0 0.3716 1 0.0
Cu1 Cu+2 0 0 0 1 0.0
Cu2 Cu+2 0 0 0.3471 1 0.0
Y1 Y+3 0.5 0.5 0.5 1 0.0
Sr1 Sr+2 0.5 0.5 0.1751 1 0.0
O3 O-2 0 0.5 0 0.42 0.0
